data_7713733
loop_
_publ_author_name
'Dong, Xiang Tao'
'Yu, Meng-Qing'
'Peng, Yong-Bo'
'Zhou, Guoxing'
'Peng, Guo'
'Ren, Xiaoming'

_publ_section_title
;
 Single molecule magnet feature in luminescent lanthanide coordination
 polymers with heptacoordinate Dy/Yb(III) ions as nodes
;
_journal_name_full 'Dalton Transactions'
_journal_paper_doi 10.1039/D3DT02106H
_journal_year 2023
_chemical_formula_moiety 'C33 H24 Dy N3 O9, 2(H2 O)'
_chemical_formula_sum 'C33 H28 Dy N3 O11'
_chemical_formula_weight 805.08
_space_group_crystal_system triclinic
_space_group_IT_number 2
_space_group_name_Hall '-P 1'
_space_group_name_H-M_alt 'P -1'
_atom_sites_solution_hydrogens mixed
_atom_sites_solution_primary direct
_audit_creation_date 2023-04-20
_audit_creation_method
;
Olex2 1.5
(compiled 2023.03.06 svn.rbb2c1857 for OlexSys, GUI svn.r6748)
;
_audit_update_record
;
2023-07-04 deposited with the CCDC.	2023-08-11 downloaded from the CCDC.
;
_cell_angle_alpha 67.3990(10)
_cell_angle_beta 82.5440(10)
_cell_angle_gamma 78.4280(10)
_cell_formula_units_Z 2
_cell_length_a 10.2143(2)
_cell_length_b 11.5890(3)
_cell_length_c 14.0639(4)
_cell_measurement_reflns_used 9942
_cell_measurement_temperature 172.9
_cell_measurement_theta_max 25.37
_cell_measurement_theta_min 2.54
_cell_volume 1503.15(7)
_computing_molecular_graphics 'Olex2 1.5 (Dolomanov et al., 2009)'
_computing_publication_material 'Olex2 1.5 (Dolomanov et al., 2009)'
_computing_structure_refinement 'SHELXL 2014/7 (Sheldrick, 2015)'
_computing_structure_solution 'ShelXT (Sheldrick, 2015)'
_diffrn_ambient_temperature 172.9
_diffrn_measured_fraction_theta_full 0.998
_diffrn_measured_fraction_theta_max 0.998
_diffrn_measurement_device_type 'CCD area detector'
_diffrn_measurement_method 'phi and omega scans'
_diffrn_radiation_monochromator graphite
_diffrn_radiation_type MoK\a
_diffrn_radiation_wavelength 0.71073
_diffrn_reflns_av_R_equivalents 0.0270
_diffrn_reflns_av_unetI/netI 0.0279
_diffrn_reflns_Laue_measured_fraction_full 0.998
_diffrn_reflns_Laue_measured_fraction_max 0.998
_diffrn_reflns_limit_h_max 12
_diffrn_reflns_limit_h_min -11
_diffrn_reflns_limit_k_max 13
_diffrn_reflns_limit_k_min -13
_diffrn_reflns_limit_l_max 16
_diffrn_reflns_limit_l_min -16
_diffrn_reflns_number 15699
_diffrn_reflns_point_group_measured_fraction_full 0.998
_diffrn_reflns_point_group_measured_fraction_max 0.998
_diffrn_reflns_theta_full 25.027
_diffrn_reflns_theta_max 25.027
_diffrn_reflns_theta_min 2.566
_diffrn_source_current 30.0
_diffrn_source_power 1.5
_diffrn_source_voltage 50.0
_exptl_absorpt_coefficient_mu 2.556
_exptl_absorpt_correction_T_max 0.7452
_exptl_absorpt_correction_T_min 0.6257
_exptl_absorpt_correction_type multi-scan
_exptl_absorpt_process_details 'SADABS (Bruker, 2014)'
_exptl_crystal_colour 'metallic light colourless'
_exptl_crystal_colour_lustre metallic
_exptl_crystal_colour_modifier light
_exptl_crystal_colour_primary colourless
_exptl_crystal_density_diffrn 1.779
_exptl_crystal_description plate
_exptl_crystal_F_000 802
_exptl_crystal_size_max 0.1
_exptl_crystal_size_mid 0.1
_exptl_crystal_size_min 0.1
_refine_diff_density_max 2.179
_refine_diff_density_min -0.743
_refine_diff_density_rms 0.096
_refine_ls_extinction_method none
_refine_ls_goodness_of_fit_ref 1.187
_refine_ls_hydrogen_treatment constr
_refine_ls_matrix_type full
_refine_ls_number_parameters 439
_refine_ls_number_reflns 5302
_refine_ls_number_restraints 0
_refine_ls_restrained_S_all 1.187
_refine_ls_R_factor_all 0.0302
_refine_ls_R_factor_gt 0.0243
_refine_ls_shift/su_max 0.001
_refine_ls_shift/su_mean 0.000
_refine_ls_structure_factor_coef Fsqd
_refine_ls_weighting_details 'w=1/[\s^2^(Fo^2^)+3.3558P] where P=(Fo^2^+2Fc^2^)/3'
_refine_ls_weighting_scheme calc
_refine_ls_wR_factor_gt 0.0498
_refine_ls_wR_factor_ref 0.0536
_reflns_Friedel_coverage 0.000
_reflns_number_gt 4857
_reflns_number_total 5302
_reflns_threshold_expression 'I > 2\s(I)'
_cod_data_source_file d3dt02106h2.cif
_cod_data_source_block 1
_cod_database_code 7713733
_shelx_shelxl_version_number 2014/7
_shelx_space_group_comment
;
The symmetry employed for this shelxl refinement is uniquely defined
by the following loop, which should always be used as a source of
symmetry information in preference to the above space-group names.
They are only intended as comments.
;
_shelx_estimated_absorpt_t_max 0.7452
_shelx_estimated_absorpt_t_min 0.6257
_olex2_refinement_description
;
1. Fixed Uiso
 At 1.2 times of:
  All C(H) groups, All C(H,H) groups
 At 1.5 times of:
  All O(H,H) groups
2.a Free rotating group:
 O10(H10A,H10B), O11(H11A,H11B)
2.b Secondary CH2 refined with riding coordinates:
 C2(H2A,H2B), C13(H13A,H13B), C24(H24A,H24B)
2.c Aromatic/amide H refined with riding coordinates:
 C3(H3), C4(H4), C7(H7), C8(H8), C9(H9), C10(H10), C14(H14), C15(H15),
 C18(H18), C19(H19), C20(H20), C21(H21), C25(H25), C26(H26), C29(H29), C30(H30),
  C31(H31), C32(H32)
;
_olex2_submission_special_instructions 'No special instructions were received'

loop_
_space_group_symop_operation_xyz
'x, y, z'
'-x, -y, -z'

loop_
_atom_site_label
_atom_site_type_symbol
_atom_site_fract_x
_atom_site_fract_y
_atom_site_fract_z
_atom_site_U_iso_or_equiv
_atom_site_adp_type
_atom_site_occupancy
_atom_site_site_symmetry_order
_atom_site_calc_flag
_atom_site_refinement_flags_posn
_atom_site_refinement_flags_adp
_atom_site_refinement_flags_occupancy
_atom_site_disorder_assembly
_atom_site_disorder_group
Dy1 Dy 0.61080(2) 0.76817(2) 0.79029(2) 0.01476(5) Uani 1 1 d . . . . .
O1 O 0.6136(3) 0.5662(2) 0.8242(2) 0.0301(6) Uani 1 1 d . . . . .
O2 O 0.6915(3) 0.4389(3) 0.7383(3) 0.0574(10) Uani 1 1 d . . . . .
O3 O 0.6038(3) -0.0259(2) 0.7585(2) 0.0284(6) Uani 1 1 d . . . . .
O4 O 0.4729(2) 0.8303(3) 0.6578(2) 0.0268(6) Uani 1 1 d . . . . .
O5 O 0.3174(3) 0.7043(2) 0.7023(2) 0.0296(6) Uani 1 1 d . . . . .
O6 O -0.2412(2) 0.7943(2) 0.64943(18) 0.0212(5) Uani 1 1 d . . . . .
O7 O 0.4092(2) 0.7871(3) 0.8806(2) 0.0295(6) Uani 1 1 d . . . . .
O8 O -0.1589(2) 0.7035(2) 0.86138(18) 0.0222(5) Uani 1 1 d . . . . .
O9 O -0.3293(2) 0.7449(3) 0.9617(2) 0.0280(6) Uani 1 1 d . . . . .
N1 N 0.4897(3) 0.3016(3) 0.8141(2) 0.0203(6) Uani 1 1 d . . . . .
N2 N 0.1326(3) 0.8922(3) 0.5852(2) 0.0165(6) Uani 1 1 d . . . . .
N3 N 0.0222(3) 0.7374(3) 0.9818(2) 0.0179(6) Uani 1 1 d . . . . .
C1 C 0.6072(4) 0.4789(3) 0.7931(3) 0.0271(8) Uani 1 1 d . . . . .
C2 C 0.4805(4) 0.4197(3) 0.8331(3) 0.0252(8) Uani 1 1 d . . . . .
H2A H 0.4658 0.4013 0.9082 0.030 Uiso 1 1 calc R U . . .
H2B H 0.4027 0.4810 0.7987 0.030 Uiso 1 1 calc R U . . .
C3 C 0.5431(3) 0.1941(3) 0.8875(3) 0.0227(8) Uani 1 1 d . . . . .
H3 H 0.5577 0.1966 0.9520 0.027 Uiso 1 1 calc R U . . .
C4 C 0.5776(3) 0.0810(3) 0.8738(3) 0.0215(8) Uani 1 1 d . . . . .
H4 H 0.6128 0.0071 0.9289 0.026 Uiso 1 1 calc R U . . .
C5 C 0.5614(3) 0.0735(3) 0.7791(3) 0.0196(8) Uani 1 1 d . . . . .
C6 C 0.4951(3) 0.1869(3) 0.7023(3) 0.0186(7) Uani 1 1 d . . . . .
C7 C 0.4645(3) 0.1843(4) 0.6082(3) 0.0265(8) Uani 1 1 d . . . . .
H7 H 0.4845 0.1069 0.5966 0.032 Uiso 1 1 calc R U . . .
C8 C 0.4059(4) 0.2924(4) 0.5334(3) 0.0338(9) Uani 1 1 d . . . . .
H8 H 0.3862 0.2905 0.4699 0.041 Uiso 1 1 calc R U . . .
C9 C 0.3755(4) 0.4056(4) 0.5519(3) 0.0387(10) Uani 1 1 d . . . . .
H9 H 0.3354 0.4804 0.4998 0.046 Uiso 1 1 calc R U . . .
C10 C 0.4019(4) 0.4116(4) 0.6424(3) 0.0311(9) Uani 1 1 d . . . . .
H10 H 0.3796 0.4895 0.6531 0.037 Uiso 1 1 calc R U . . .
C11 C 0.4622(3) 0.3020(3) 0.7196(3) 0.0196(7) Uani 1 1 d . . . . .
C12 C 0.3590(3) 0.8050(3) 0.6535(3) 0.0213(8) Uani 1 1 d . . . . .
C13 C 0.2697(3) 0.9166(3) 0.5784(3) 0.0224(8) Uani 1 1 d . . . . .
H13A H 0.2674 0.9935 0.5939 0.027 Uiso 1 1 calc R U . . .
H13B H 0.3085 0.9330 0.5071 0.027 Uiso 1 1 calc R U . . .
C14 C 0.0403(3) 0.9374(3) 0.6459(3) 0.0179(7) Uani 1 1 d . . . . .
H14 H 0.0648 0.9914 0.6748 0.021 Uiso 1 1 calc R U . . .
C15 C -0.0858(3) 0.9094(3) 0.6676(3) 0.0190(7) Uani 1 1 d . . . . .
H15 H -0.1474 0.9452 0.7095 0.023 Uiso 1 1 calc R U . . .
C16 C -0.1260(3) 0.8275(3) 0.6282(2) 0.0161(7) Uani 1 1 d . . . . .
C17 C -0.0295(3) 0.7830(3) 0.5598(3) 0.0173(7) Uani 1 1 d . . . . .
C18 C -0.0625(4) 0.7074(4) 0.5116(3) 0.0250(8) Uani 1 1 d . . . . .
H18 H -0.1479 0.6816 0.5273 0.030 Uiso 1 1 calc R U . . .
C19 C 0.0252(4) 0.6700(4) 0.4430(3) 0.0284(9) Uani 1 1 d . . . . .
H19 H -0.0002 0.6215 0.4093 0.034 Uiso 1 1 calc R U . . .
C20 C 0.1534(4) 0.7039(4) 0.4226(3) 0.0286(9) Uani 1 1 d . . . . .
H20 H 0.2145 0.6785 0.3746 0.034 Uiso 1 1 calc R U . . .
C21 C 0.1913(4) 0.7734(3) 0.4714(3) 0.0226(8) Uani 1 1 d . . . . .
H21 H 0.2795 0.7929 0.4590 0.027 Uiso 1 1 calc R U . . .
C22 C 0.0997(3) 0.8158(3) 0.5396(3) 0.0188(7) Uani 1 1 d . . . . .
C23 C -0.2052(3) 0.7220(3) 0.9420(3) 0.0164(7) Uani 1 1 d . . . . .
C24 C -0.1143(3) 0.7143(3) 1.0225(3) 0.0202(7) Uani 1 1 d . . . . .
H24A H -0.1555 0.7772 1.0540 0.024 Uiso 1 1 calc R U . . .
H24B H -0.1087 0.6292 1.0778 0.024 Uiso 1 1 calc R U . . .
C25 C 0.1241(3) 0.6384(3) 1.0034(3) 0.0205(7) Uani 1 1 d . . . . .
H25 H 0.1046 0.5562 1.0441 0.025 Uiso 1 1 calc R U . . .
C26 C 0.2540(3) 0.6512(3) 0.9693(3) 0.0223(8) Uani 1 1 d . . . . .
H26 H 0.3215 0.5781 0.9854 0.027 Uiso 1 1 calc R U . . .
C27 C 0.2890(3) 0.7702(4) 0.9110(3) 0.0207(8) Uani 1 1 d . . . . .
C28 C 0.1808(3) 0.8777(3) 0.8888(3) 0.0193(7) Uani 1 1 d . . . . .
C29 C 0.2052(4) 1.0016(4) 0.8327(3) 0.0256(8) Uani 1 1 d . . . . .
H29 H 0.2944 1.0150 0.8094 0.031 Uiso 1 1 calc R U . . .
C30 C 0.1040(4) 1.1040(4) 0.8105(3) 0.0302(9) Uani 1 1 d . . . . .
H30 H 0.1227 1.1873 0.7727 0.036 Uiso 1 1 calc R U . . .
C31 C -0.0276(4) 1.0835(3) 0.8446(3) 0.0292(9) Uani 1 1 d . . . . .
H31 H -0.0983 1.1538 0.8293 0.035 Uiso 1 1 calc R U . . .
C32 C -0.0565(4) 0.9643(3) 0.8994(3) 0.0227(8) Uani 1 1 d . . . . .
H32 H -0.1463 0.9525 0.9222 0.027 Uiso 1 1 calc R U . . .
C33 C 0.0470(3) 0.8600(3) 0.9218(3) 0.0196(7) Uani 1 1 d . . . . .
O10 O 0.0916(3) 0.5865(2) 0.7963(2) 0.0294(6) Uani 1 1 d G . . . .
H10A H 0.1511 0.6327 0.7600 0.044 Uiso 1 1 d G U . . .
H10B H 0.0272 0.6397 0.8111 0.044 Uiso 1 1 d G U . . .
O11 O 0.9704(3) 0.4099(3) 0.7584(3) 0.0434(8) Uani 1 1 d G . . . .
H11A H 1.0034 0.4762 0.7523 0.065 Uiso 1 1 d G U . . .
H11B H 0.8867 0.4389 0.7448 0.065 Uiso 1 1 d G U . . .

loop_
_atom_site_aniso_label
_atom_site_aniso_U_11
_atom_site_aniso_U_22
_atom_site_aniso_U_33
_atom_site_aniso_U_23
_atom_site_aniso_U_13
_atom_site_aniso_U_12
Dy1 0.01224(8) 0.01514(8) 0.01901(9) -0.00844(6) -0.00066(6) -0.00274(6)
O1 0.0407(16) 0.0193(13) 0.0338(16) -0.0086(12) -0.0144(13) -0.0075(12)
O2 0.050(2) 0.077(2) 0.076(3) -0.059(2) 0.0310(19) -0.0379(19)
O3 0.0276(14) 0.0166(12) 0.0451(17) -0.0175(12) 0.0049(12) -0.0045(11)
O4 0.0152(13) 0.0405(15) 0.0246(14) -0.0109(12) -0.0046(10) -0.0050(11)
O5 0.0235(14) 0.0273(14) 0.0308(15) 0.0000(12) -0.0108(11) -0.0044(11)
O6 0.0142(12) 0.0318(14) 0.0196(13) -0.0112(11) 0.0018(10) -0.0067(10)
O7 0.0122(12) 0.0548(18) 0.0301(15) -0.0252(14) 0.0044(11) -0.0084(12)
O8 0.0173(12) 0.0329(14) 0.0198(13) -0.0146(11) -0.0001(10) -0.0028(11)
O9 0.0136(13) 0.0495(17) 0.0236(14) -0.0168(13) -0.0016(10) -0.0040(12)
N1 0.0220(15) 0.0169(14) 0.0262(17) -0.0125(13) 0.0017(13) -0.0054(12)
N2 0.0137(14) 0.0163(14) 0.0179(15) -0.0035(12) -0.0030(11) -0.0033(11)
N3 0.0124(14) 0.0279(16) 0.0155(15) -0.0096(13) -0.0022(11) -0.0042(12)
C1 0.036(2) 0.0217(19) 0.026(2) -0.0093(16) 0.0003(17) -0.0105(17)
C2 0.030(2) 0.0223(18) 0.030(2) -0.0167(17) 0.0002(16) -0.0062(16)
C3 0.0193(18) 0.0266(19) 0.023(2) -0.0106(16) 0.0001(15) -0.0041(15)
C4 0.0170(17) 0.0184(17) 0.0233(19) -0.0037(15) 0.0018(14) -0.0002(14)
C5 0.0127(16) 0.0142(16) 0.033(2) -0.0102(15) 0.0058(14) -0.0049(13)
C6 0.0131(16) 0.0209(17) 0.0256(19) -0.0129(15) 0.0042(14) -0.0057(14)
C7 0.0157(18) 0.040(2) 0.034(2) -0.0237(19) 0.0043(16) -0.0082(16)
C8 0.026(2) 0.052(3) 0.026(2) -0.017(2) -0.0041(17) -0.0058(19)
C9 0.033(2) 0.043(2) 0.030(2) -0.005(2) -0.0095(19) 0.0044(19)
C10 0.031(2) 0.0218(19) 0.035(2) -0.0055(17) -0.0047(18) 0.0002(17)
C11 0.0162(17) 0.0181(17) 0.027(2) -0.0116(15) 0.0008(14) -0.0037(14)
C12 0.0177(18) 0.032(2) 0.0171(18) -0.0113(16) -0.0050(14) -0.0024(16)
C13 0.0135(17) 0.0268(19) 0.026(2) -0.0079(16) -0.0014(15) -0.0063(15)
C14 0.0216(18) 0.0168(16) 0.0146(17) -0.0044(14) -0.0065(14) -0.0007(14)
C15 0.0191(17) 0.0209(17) 0.0157(17) -0.0066(14) 0.0000(14) -0.0017(14)
C16 0.0131(16) 0.0181(16) 0.0128(17) -0.0007(14) -0.0032(13) -0.0018(13)
C17 0.0188(17) 0.0164(16) 0.0121(17) -0.0011(14) -0.0041(13) 0.0008(14)
C18 0.0216(19) 0.032(2) 0.026(2) -0.0149(17) -0.0047(16) -0.0042(16)
C19 0.035(2) 0.030(2) 0.026(2) -0.0161(17) -0.0042(17) -0.0027(17)
C20 0.031(2) 0.032(2) 0.020(2) -0.0112(17) 0.0004(16) 0.0044(17)
C21 0.0182(18) 0.0271(19) 0.0170(18) -0.0047(15) 0.0009(14) 0.0004(15)
C22 0.0162(17) 0.0217(18) 0.0168(18) -0.0059(15) -0.0009(14) -0.0018(14)
C23 0.0146(17) 0.0141(16) 0.0181(18) -0.0036(14) -0.0001(14) -0.0026(13)
C24 0.0133(17) 0.0310(19) 0.0154(18) -0.0062(15) 0.0017(13) -0.0077(15)
C25 0.0235(19) 0.0207(17) 0.0175(18) -0.0067(15) -0.0032(14) -0.0036(15)
C26 0.0175(18) 0.0266(19) 0.0216(19) -0.0099(16) -0.0071(15) 0.0048(15)
C27 0.0148(17) 0.037(2) 0.0168(18) -0.0176(16) -0.0019(14) -0.0030(15)
C28 0.0161(17) 0.0269(18) 0.0191(18) -0.0123(15) 0.0000(14) -0.0061(15)
C29 0.027(2) 0.034(2) 0.022(2) -0.0117(17) -0.0001(16) -0.0166(17)
C30 0.046(2) 0.0218(19) 0.027(2) -0.0088(17) -0.0038(18) -0.0135(18)
C31 0.038(2) 0.0223(19) 0.027(2) -0.0118(17) -0.0090(17) 0.0037(17)
C32 0.0177(18) 0.0285(19) 0.025(2) -0.0150(16) -0.0061(15) 0.0021(15)
C33 0.0235(18) 0.0261(18) 0.0087(16) -0.0041(14) -0.0052(14) -0.0047(15)
O10 0.0268(14) 0.0251(14) 0.0348(16) -0.0104(12) -0.0009(12) -0.0028(11)
O11 0.052(2) 0.0392(17) 0.0458(19) -0.0225(16) -0.0126(16) -0.0037(15)

loop_
_atom_type_symbol
_atom_type_description
_atom_type_scat_dispersion_real
_atom_type_scat_dispersion_imag
_atom_type_scat_source
C C 0.0033 0.0016 'International Tables Vol C Tables 4.2.6.8 and 6.1.1.4'
H H 0.0000 0.0000 'International Tables Vol C Tables 4.2.6.8 and 6.1.1.4'
Dy Dy -0.1892 4.4098 'International Tables Vol C Tables 4.2.6.8 and 6.1.1.4'
N N 0.0061 0.0033 'International Tables Vol C Tables 4.2.6.8 and 6.1.1.4'
O O 0.0106 0.0060 'International Tables Vol C Tables 4.2.6.8 and 6.1.1.4'

loop_
_geom_angle_atom_site_label_1
_geom_angle_atom_site_label_2
_geom_angle_atom_site_label_3
_geom_angle
_geom_angle_site_symmetry_1
_geom_angle_site_symmetry_3
_geom_angle_publ_flag
O1 Dy1 O3 178.63(10) . 1_565 ?
O1 Dy1 O4 92.68(10) . . ?
O1 Dy1 O6 94.50(10) . 1_655 ?
O1 Dy1 O7 92.55(10) . . ?
O1 Dy1 O8 86.89(9) . 1_655 ?
O1 Dy1 O9 97.04(9) . 1_655 ?
O1 Dy1 C23 94.17(9) . 1_655 ?
O3 Dy1 O4 87.38(10) 1_565 . ?
O3 Dy1 O6 86.84(9) 1_565 1_655 ?
O3 Dy1 O7 86.11(9) 1_565 . ?
O3 Dy1 O8 93.70(9) 1_565 1_655 ?
O3 Dy1 O9 82.38(10) 1_565 1_655 ?
O3 Dy1 C23 85.85(10) 1_565 1_655 ?
O4 Dy1 O6 77.38(8) . 1_655 ?
O4 Dy1 O7 81.29(9) . . ?
O4 Dy1 O8 151.83(8) . 1_655 ?
O4 Dy1 O9 155.21(9) . 1_655 ?
O4 Dy1 C23 172.42(9) . 1_655 ?
O6 Dy1 O7 157.80(9) 1_655 . ?
O6 Dy1 O8 74.58(8) 1_655 1_655 ?
O6 Dy1 O9 124.21(8) 1_655 1_655 ?
O6 Dy1 C23 98.84(9) 1_655 1_655 ?
O7 Dy1 O8 126.89(8) . 1_655 ?
O7 Dy1 O9 75.56(8) . 1_655 ?
O7 Dy1 C23 101.61(9) . 1_655 ?
O8 Dy1 C23 26.00(8) 1_655 1_655 ?
O9 Dy1 O8 51.96(8) 1_655 1_655 ?
O9 Dy1 C23 26.11(8) 1_655 1_655 ?
C1 O1 Dy1 149.3(3) . . ?
C5 O3 Dy1 151.9(2) . 1_545 ?
C12 O4 Dy1 132.0(2) . . ?
C16 O6 Dy1 132.9(2) . 1_455 ?
C27 O7 Dy1 156.5(2) . . ?
C23 O8 Dy1 91.31(19) . 1_455 ?
C23 O9 Dy1 94.3(2) . 1_455 ?
C3 N1 C2 116.6(3) . . ?
C3 N1 C11 120.7(3) . . ?
C11 N1 C2 122.1(3) . . ?
C14 N2 C13 117.6(3) . . ?
C14 N2 C22 120.1(3) . . ?
C22 N2 C13 122.0(3) . . ?
C25 N3 C24 119.1(3) . . ?
C25 N3 C33 120.1(3) . . ?
C33 N3 C24 120.8(3) . . ?
O1 C1 C2 113.5(3) . . ?
O2 C1 O1 126.5(4) . . ?
O2 C1 C2 120.0(3) . . ?
N1 C2 C1 111.8(3) . . ?
N1 C2 H2A 109.3 . . ?
N1 C2 H2B 109.3 . . ?
C1 C2 H2A 109.3 . . ?
C1 C2 H2B 109.3 . . ?
H2A C2 H2B 107.9 . . ?
N1 C3 H3 118.5 . . ?
N1 C3 C4 123.1(3) . . ?
C4 C3 H3 118.5 . . ?
C3 C4 H4 119.8 . . ?
C3 C4 C5 120.4(3) . . ?
C5 C4 H4 119.8 . . ?
O3 C5 C4 123.1(3) . . ?
O3 C5 C6 120.2(3) . . ?
C4 C5 C6 116.7(3) . . ?
C7 C6 C5 120.2(3) . . ?
C7 C6 C11 119.2(3) . . ?
C11 C6 C5 120.6(3) . . ?
C6 C7 H7 119.7 . . ?
C8 C7 C6 120.6(4) . . ?
C8 C7 H7 119.7 . . ?
C7 C8 H8 120.4 . . ?
C7 C8 C9 119.2(4) . . ?
C9 C8 H8 120.4 . . ?
C8 C9 H9 119.0 . . ?
C10 C9 C8 121.9(4) . . ?
C10 C9 H9 119.0 . . ?
C9 C10 H10 120.2 . . ?
C9 C10 C11 119.7(4) . . ?
C11 C10 H10 120.2 . . ?
N1 C11 C6 118.2(3) . . ?
N1 C11 C10 122.4(3) . . ?
C10 C11 C6 119.4(3) . . ?
O4 C12 C13 112.8(3) . . ?
O5 C12 O4 126.9(3) . . ?
O5 C12 C13 120.3(3) . . ?
N2 C13 C12 112.0(3) . . ?
N2 C13 H13A 109.2 . . ?
N2 C13 H13B 109.2 . . ?
C12 C13 H13A 109.2 . . ?
C12 C13 H13B 109.2 . . ?
H13A C13 H13B 107.9 . . ?
N2 C14 H14 118.4 . . ?
N2 C14 C15 123.2(3) . . ?
C15 C14 H14 118.4 . . ?
C14 C15 H15 119.8 . . ?
C14 C15 C16 120.5(3) . . ?
C16 C15 H15 119.8 . . ?
O6 C16 C15 122.9(3) . . ?
O6 C16 C17 120.5(3) . . ?
C15 C16 C17 116.5(3) . . ?
C18 C17 C16 120.9(3) . . ?
C18 C17 C22 118.7(3) . . ?
C22 C17 C16 120.4(3) . . ?
C17 C18 H18 119.2 . . ?
C19 C18 C17 121.6(3) . . ?
C19 C18 H18 119.2 . . ?
C18 C19 H19 120.3 . . ?
C18 C19 C20 119.4(3) . . ?
C20 C19 H19 120.3 . . ?
C19 C20 H20 119.6 . . ?
C21 C20 C19 120.8(3) . . ?
C21 C20 H20 119.6 . . ?
C20 C21 H21 120.0 . . ?
C20 C21 C22 120.1(3) . . ?
C22 C21 H21 120.0 . . ?
N2 C22 C17 119.2(3) . . ?
N2 C22 C21 121.3(3) . . ?
C21 C22 C17 119.5(3) . . ?
O8 C23 Dy1 62.69(18) . 1_455 ?
O8 C23 O9 121.7(3) . . ?
O8 C23 C24 121.6(3) . . ?
O9 C23 Dy1 59.56(18) . 1_455 ?
O9 C23 C24 116.7(3) . . ?
C24 C23 Dy1 172.7(2) . 1_455 ?
N3 C24 C23 114.2(3) . . ?
N3 C24 H24A 108.7 . . ?
N3 C24 H24B 108.7 . . ?
C23 C24 H24A 108.7 . . ?
C23 C24 H24B 108.7 . . ?
H24A C24 H24B 107.6 . . ?
N3 C25 H25 118.5 . . ?
N3 C25 C26 123.0(3) . . ?
C26 C25 H25 118.5 . . ?
C25 C26 H26 119.5 . . ?
C25 C26 C27 121.0(3) . . ?
C27 C26 H26 119.5 . . ?
O7 C27 C26 123.2(3) . . ?
O7 C27 C28 120.2(3) . . ?
C26 C27 C28 116.6(3) . . ?
C29 C28 C27 121.3(3) . . ?
C29 C28 C33 118.0(3) . . ?
C33 C28 C27 120.7(3) . . ?
C28 C29 H29 119.0 . . ?
C30 C29 C28 122.0(3) . . ?
C30 C29 H29 119.0 . . ?
C29 C30 H30 120.7 . . ?
C29 C30 C31 118.7(3) . . ?
C31 C30 H30 120.7 . . ?
C30 C31 H31 119.2 . . ?
C32 C31 C30 121.5(4) . . ?
C32 C31 H31 119.2 . . ?
C31 C32 H32 120.2 . . ?
C31 C32 C33 119.6(3) . . ?
C33 C32 H32 120.2 . . ?
N3 C33 C28 118.5(3) . . ?
C32 C33 N3 121.3(3) . . ?
C32 C33 C28 120.2(3) . . ?
H10A O10 H10B 104.5 . . ?
H11A O11 H11B 104.5 . . ?

loop_
_geom_bond_atom_site_label_1
_geom_bond_atom_site_label_2
_geom_bond_distance
_geom_bond_site_symmetry_2
_geom_bond_publ_flag
Dy1 O1 2.197(2) . ?
Dy1 O3 2.241(2) 1_565 ?
Dy1 O4 2.284(2) . ?
Dy1 O6 2.291(2) 1_655 ?
Dy1 O7 2.293(2) . ?
Dy1 O8 2.535(2) 1_655 ?
Dy1 O9 2.466(3) 1_655 ?
Dy1 C23 2.852(3) 1_655 ?
O1 C1 1.262(4) . ?
O2 C1 1.222(5) . ?
O3 Dy1 2.241(2) 1_545 ?
O3 C5 1.274(4) . ?
O4 C12 1.271(4) . ?
O5 C12 1.233(4) . ?
O6 Dy1 2.291(2) 1_455 ?
O6 C16 1.274(4) . ?
O7 C27 1.274(4) . ?
O8 Dy1 2.535(2) 1_455 ?
O8 C23 1.250(4) . ?
O9 Dy1 2.466(3) 1_455 ?
O9 C23 1.259(4) . ?
N1 C2 1.476(4) . ?
N1 C3 1.342(5) . ?
N1 C11 1.391(5) . ?
N2 C13 1.467(4) . ?
N2 C14 1.352(4) . ?
N2 C22 1.386(4) . ?
N3 C24 1.473(4) . ?
N3 C25 1.351(4) . ?
N3 C33 1.401(4) . ?
C1 C2 1.527(5) . ?
C2 H2A 0.9900 . ?
C2 H2B 0.9900 . ?
C3 H3 0.9500 . ?
C3 C4 1.367(5) . ?
C4 H4 0.9500 . ?
C4 C5 1.401(5) . ?
C5 C6 1.447(5) . ?
C6 C7 1.411(5) . ?
C6 C11 1.415(5) . ?
C7 H7 0.9500 . ?
C7 C8 1.372(6) . ?
C8 H8 0.9500 . ?
C8 C9 1.401(6) . ?
C9 H9 0.9500 . ?
C9 C10 1.365(6) . ?
C10 H10 0.9500 . ?
C10 C11 1.404(5) . ?
C12 C13 1.531(5) . ?
C13 H13A 0.9900 . ?
C13 H13B 0.9900 . ?
C14 H14 0.9500 . ?
C14 C15 1.359(5) . ?
C15 H15 0.9500 . ?
C15 C16 1.413(5) . ?
C16 C17 1.447(5) . ?
C17 C18 1.405(5) . ?
C17 C22 1.409(5) . ?
C18 H18 0.9500 . ?
C18 C19 1.366(5) . ?
C19 H19 0.9500 . ?
C19 C20 1.405(5) . ?
C20 H20 0.9500 . ?
C20 C21 1.374(5) . ?
C21 H21 0.9500 . ?
C21 C22 1.408(5) . ?
C23 Dy1 2.852(3) 1_455 ?
C23 C24 1.521(5) . ?
C24 H24A 0.9900 . ?
C24 H24B 0.9900 . ?
C25 H25 0.9500 . ?
C25 C26 1.369(5) . ?
C26 H26 0.9500 . ?
C26 C27 1.398(5) . ?
C27 C28 1.453(5) . ?
C28 C29 1.403(5) . ?
C28 C33 1.415(5) . ?
C29 H29 0.9500 . ?
C29 C30 1.371(6) . ?
C30 H30 0.9500 . ?
C30 C31 1.403(6) . ?
C31 H31 0.9500 . ?
C31 C32 1.370(5) . ?
C32 H32 0.9500 . ?
C32 C33 1.400(5) . ?
O10 H10A 0.8700 . ?
O10 H10B 0.8700 . ?
O11 H11A 0.8701 . ?
O11 H11B 0.8699 . ?

loop_
_geom_torsion_atom_site_label_1
_geom_torsion_atom_site_label_2
_geom_torsion_atom_site_label_3
_geom_torsion_atom_site_label_4
_geom_torsion
_geom_torsion_site_symmetry_1
_geom_torsion_site_symmetry_2
_geom_torsion_site_symmetry_3
_geom_torsion_site_symmetry_4
_geom_torsion_publ_flag
Dy1 O1 C1 O2 69.9(7) . . . . ?
Dy1 O1 C1 C2 -111.7(5) . . . . ?
Dy1 O3 C5 C4 58.3(7) 1_545 . . . ?
Dy1 O3 C5 C6 -122.9(5) 1_545 . . . ?
Dy1 O4 C12 O5 -34.1(5) . . . . ?
Dy1 O4 C12 C13 145.5(3) . . . . ?
Dy1 O6 C16 C15 -29.6(5) 1_455 . . . ?
Dy1 O6 C16 C17 151.4(2) 1_455 . . . ?
Dy1 O7 C27 C26 64.4(8) . . . . ?
Dy1 O7 C27 C28 -117.8(6) . . . . ?
Dy1 O8 C23 O9 8.5(3) 1_455 . . . ?
Dy1 O8 C23 C24 -173.2(3) 1_455 . . . ?
Dy1 O9 C23 O8 -8.8(3) 1_455 . . . ?
Dy1 O9 C23 C24 172.8(2) 1_455 . . . ?
O1 C1 C2 N1 -167.8(3) . . . . ?
O2 C1 C2 N1 10.7(5) . . . . ?
O3 C5 C6 C7 6.7(5) . . . . ?
O3 C5 C6 C11 -172.3(3) . . . . ?
O4 C12 C13 N2 -171.9(3) . . . . ?
O5 C12 C13 N2 7.8(5) . . . . ?
O6 C16 C17 C18 2.9(5) . . . . ?
O6 C16 C17 C22 -177.5(3) . . . . ?
O7 C27 C28 C29 0.8(5) . . . . ?
O7 C27 C28 C33 179.7(3) . . . . ?
O8 C23 C24 N3 24.3(5) . . . . ?
O9 C23 C24 N3 -157.3(3) . . . . ?
N1 C3 C4 C5 1.8(5) . . . . ?
N2 C14 C15 C16 1.3(5) . . . . ?
N3 C25 C26 C27 1.5(5) . . . . ?
C2 N1 C3 C4 -169.2(3) . . . . ?
C2 N1 C11 C6 169.4(3) . . . . ?
C2 N1 C11 C10 -11.5(5) . . . . ?
C3 N1 C2 C1 88.7(4) . . . . ?
C3 N1 C11 C6 -1.4(5) . . . . ?
C3 N1 C11 C10 177.7(3) . . . . ?
C3 C4 C5 O3 172.8(3) . . . . ?
C3 C4 C5 C6 -5.9(5) . . . . ?
C4 C5 C6 C7 -174.5(3) . . . . ?
C4 C5 C6 C11 6.5(5) . . . . ?
C5 C6 C7 C8 -177.7(3) . . . . ?
C5 C6 C11 N1 -3.0(5) . . . . ?
C5 C6 C11 C10 177.9(3) . . . . ?
C6 C7 C8 C9 -0.6(6) . . . . ?
C7 C6 C11 N1 178.1(3) . . . . ?
C7 C6 C11 C10 -1.0(5) . . . . ?
C7 C8 C9 C10 -0.3(6) . . . . ?
C8 C9 C10 C11 0.6(6) . . . . ?
C9 C10 C11 N1 -179.0(3) . . . . ?
C9 C10 C11 C6 0.1(6) . . . . ?
C11 N1 C2 C1 -82.5(4) . . . . ?
C11 N1 C3 C4 2.1(5) . . . . ?
C11 C6 C7 C8 1.3(5) . . . . ?
C13 N2 C14 C15 -172.5(3) . . . . ?
C13 N2 C22 C17 172.0(3) . . . . ?
C13 N2 C22 C21 -9.9(5) . . . . ?
C14 N2 C13 C12 96.0(4) . . . . ?
C14 N2 C22 C17 -1.8(5) . . . . ?
C14 N2 C22 C21 176.3(3) . . . . ?
C14 C15 C16 O6 177.2(3) . . . . ?
C14 C15 C16 C17 -3.7(5) . . . . ?
C15 C16 C17 C18 -176.1(3) . . . . ?
C15 C16 C17 C22 3.4(5) . . . . ?
C16 C17 C18 C19 176.7(3) . . . . ?
C16 C17 C22 N2 -0.7(5) . . . . ?
C16 C17 C22 C21 -178.9(3) . . . . ?
C17 C18 C19 C20 2.3(6) . . . . ?
C18 C17 C22 N2 178.9(3) . . . . ?
C18 C17 C22 C21 0.7(5) . . . . ?
C18 C19 C20 C21 0.4(6) . . . . ?
C19 C20 C21 C22 -2.5(6) . . . . ?
C20 C21 C22 N2 -176.2(3) . . . . ?
C20 C21 C22 C17 1.9(5) . . . . ?
C22 N2 C13 C12 -78.0(4) . . . . ?
C22 N2 C14 C15 1.6(5) . . . . ?
C22 C17 C18 C19 -2.9(5) . . . . ?
C24 N3 C25 C26 -179.6(3) . . . . ?
C24 N3 C33 C28 176.9(3) . . . . ?
C24 N3 C33 C32 0.6(5) . . . . ?
C25 N3 C24 C23 -106.0(4) . . . . ?
C25 N3 C33 C28 -2.8(5) . . . . ?
C25 N3 C33 C32 -179.1(3) . . . . ?
C25 C26 C27 O7 177.6(3) . . . . ?
C25 C26 C27 C28 -0.3(5) . . . . ?
C26 C27 C28 C29 178.7(3) . . . . ?
C26 C27 C28 C33 -2.4(5) . . . . ?
C27 C28 C29 C30 179.5(3) . . . . ?
C27 C28 C33 N3 3.9(5) . . . . ?
C27 C28 C33 C32 -179.7(3) . . . . ?
C28 C29 C30 C31 -0.4(6) . . . . ?
C29 C28 C33 N3 -177.2(3) . . . . ?
C29 C28 C33 C32 -0.8(5) . . . . ?
C29 C30 C31 C32 0.2(6) . . . . ?
C30 C31 C32 C33 -0.4(6) . . . . ?
C31 C32 C33 N3 177.0(3) . . . . ?
C31 C32 C33 C28 0.7(5) . . . . ?
C33 N3 C24 C23 74.3(4) . . . . ?
C33 N3 C25 C26 0.1(5) . . . . ?
C33 C28 C29 C30 0.6(5) . . . . ?
